data_4306756
loop_
_publ_author_name
'Hao Lei'
'Bobby D. Ellis'
'Chengbao Ni'
'Fernande Grandjean'
'Gary J. Long'
'Philip P. Power'

_publ_contact_author_address
;
Department of Chemistry
University of California, Davis
1 Shields Ave
Davis, CA 95616
;
_publ_contact_author_email pppower@ucdavis.edu
_publ_contact_author_name 'Power, Philip P.'
_publ_section_title
;
An Arene-Stabilized Cobalt(I) Aryl: Reactions with CO and NO
;
_journal_name_full 'Inorganic Chemistry'
_journal_page_first 10205
_journal_page_last 10207
_journal_paper_doi 10.1021/ic8015782
_journal_volume 47
_journal_year 2008
_chemical_formula_moiety 'C42 H61 Co N4 O4, C6 H14'
_chemical_formula_sum 'C48 H75 Co N4 O4'
_chemical_formula_weight 831.05
_chemical_name_systematic
;
 ?
;
_space_group_IT_number 14
_symmetry_cell_setting monoclinic
_symmetry_space_group_name_Hall '-P 2yn'
_symmetry_space_group_name_H-M 'P 1 21/n 1'
_atom_sites_solution_hydrogens geom
_atom_sites_solution_primary direct
_atom_sites_solution_secondary difmap
_audit_creation_method SHELXL-97
_cell_angle_alpha 90.00
_cell_angle_beta 97.844(5)
_cell_angle_gamma 90.00
_cell_formula_units_Z 4
_cell_length_a 9.533(3)
_cell_length_b 25.390(8)
_cell_length_c 20.019(7)
_cell_measurement_reflns_used 5415
_cell_measurement_temperature 90(2)
_cell_measurement_theta_max 26.64
_cell_measurement_theta_min 2.20
_cell_volume 4800(3)
_computing_cell_refinement 'Bruker SMART'
_computing_data_collection 'Bruker SMART'
_computing_data_reduction 'Bruker SAINT'
_computing_molecular_graphics 'Bruker SHELXTL'
_computing_publication_material 'Bruker SHELXTL'
_computing_structure_refinement 'SHELXL-97 (Sheldrick, 1997)'
_computing_structure_solution 'Bruker SHELXTL'
_diffrn_ambient_temperature 90(2)
_diffrn_measured_fraction_theta_full 1.000
_diffrn_measured_fraction_theta_max 1.000
_diffrn_measurement_device_type 'CCD area detector'
_diffrn_measurement_method 'phi and omega scans'
_diffrn_radiation_monochromator graphite
_diffrn_radiation_source 'fine-focus sealed tube'
_diffrn_radiation_type MoK\a
_diffrn_radiation_wavelength 0.71073
_diffrn_reflns_av_R_equivalents 0.1766
_diffrn_reflns_av_sigmaI/netI 0.1472
_diffrn_reflns_limit_h_max 11
_diffrn_reflns_limit_h_min -11
_diffrn_reflns_limit_k_max 30
_diffrn_reflns_limit_k_min -30
_diffrn_reflns_limit_l_max 24
_diffrn_reflns_limit_l_min -24
_diffrn_reflns_number 43488
_diffrn_reflns_theta_full 25.25
_diffrn_reflns_theta_max 25.25
_diffrn_reflns_theta_min 1.30
_exptl_absorpt_coefficient_mu 0.401
_exptl_absorpt_correction_T_max 0.956
_exptl_absorpt_correction_T_min 0.874
_exptl_absorpt_correction_type multi-scan
_exptl_absorpt_process_details SADABS-2007/2
_exptl_crystal_colour red
_exptl_crystal_density_diffrn 1.150
_exptl_crystal_density_method 'not measured'
_exptl_crystal_description plate
_exptl_crystal_F_000 1800
_exptl_crystal_size_max 0.288
_exptl_crystal_size_mid 0.236
_exptl_crystal_size_min 0.111
_refine_diff_density_max 1.516
_refine_diff_density_min -1.110
_refine_diff_density_rms 0.183
_refine_ls_extinction_method none
_refine_ls_goodness_of_fit_ref 1.120
_refine_ls_hydrogen_treatment constr
_refine_ls_matrix_type full
_refine_ls_number_parameters 490
_refine_ls_number_reflns 8699
_refine_ls_number_restraints 5
_refine_ls_restrained_S_all 1.121
_refine_ls_R_factor_all 0.2670
_refine_ls_R_factor_gt 0.1849
_refine_ls_shift/su_max 0.028
_refine_ls_shift/su_mean 0.001
_refine_ls_structure_factor_coef Fsqd
_refine_ls_weighting_details 'calc w=1/[\s^2^(Fo^2^)+(0.1392P)^2^+141.8141P] where P=(Fo^2^+2Fc^2^)/3'
_refine_ls_weighting_scheme calc
_refine_ls_wR_factor_gt 0.4472
_refine_ls_wR_factor_ref 0.4948
_reflns_number_gt 4727
_reflns_number_total 8699
_reflns_threshold_expression >2sigma(I)
_cod_data_source_file ic8015782_si_001_1.cif
_cod_data_source_block p21n
_cod_depositor_comments
;
The following automatic conversions were performed:
'_symmetry_cell_setting' value 'Monoclinic' changed to 'monoclinic'
according to '/home/saulius/struct/CIF-dictionaries/cif_core.dic'
dictionary named 'cif_core.dic' version 2.4.1 from 2010-06-29.

Automatic conversion script
Id: cif_fix_enum 1527 2010-12-29 10:47:43Z saulius 
;
_cod_original_sg_symbol_H-M 'P 21/n'
_cod_database_code 4306756

loop_
_symmetry_equiv_pos_as_xyz
'x, y, z'
'-x+1/2, y+1/2, -z+1/2'
'-x, -y, -z'
'x-1/2, -y-1/2, z-1/2'

loop_
_atom_site_label
_atom_site_type_symbol
_atom_site_fract_x
_atom_site_fract_y
_atom_site_fract_z
_atom_site_U_iso_or_equiv
_atom_site_adp_type
_atom_site_occupancy
_atom_site_symmetry_multiplicity
_atom_site_calc_flag
_atom_site_refinement_flags
_atom_site_disorder_assembly
_atom_site_disorder_group
Co1 Co 0.0639(2) 0.19643(8) 0.14564(10) 0.0338(6) Uani 1 1 d . . .
N1 N -0.1328(11) 0.1720(5) 0.2252(5) 0.026(2) Uani 1 1 d . . .
N2 N -0.0221(11) 0.1606(4) 0.2646(5) 0.027(3) Uani 1 1 d . . .
N3 N 0.1116(14) 0.1574(6) 0.0879(6) 0.045(3) Uani 1 1 d . . .
N4 N 0.1189(17) 0.2555(5) 0.1348(8) 0.054(4) Uani 1 1 d . . .
O1 O -0.1295(10) 0.1901(4) 0.1627(4) 0.036(2) Uani 1 1 d . . .
O2 O 0.0954(9) 0.1703(4) 0.2388(5) 0.028(2) Uani 1 1 d . . .
O3 O 0.1525(16) 0.1400(6) 0.0395(6) 0.075(4) Uani 1 1 d . . .
O4 O 0.170(2) 0.2918(6) 0.1109(9) 0.100(6) Uani 1 1 d . . .
C1 C -0.2691(12) 0.1654(5) 0.2464(6) 0.017(2) Uani 1 1 d . . .
C2 C -0.3399(12) 0.1163(4) 0.2339(6) 0.016(2) Uani 1 1 d . . .
C3 C -0.4681(13) 0.1109(4) 0.2581(6) 0.018(2) Uani 1 1 d . . .
C4 C -0.5221(13) 0.1541(5) 0.2921(6) 0.021(3) Uani 1 1 d . . .
H4 H -0.6116 0.1505 0.3075 0.026 Uiso 1 1 calc R . .
C5 C -0.4476(12) 0.2023(5) 0.3039(6) 0.023(3) Uani 1 1 d . . .
C6 C -0.3185(13) 0.2074(4) 0.2815(6) 0.019(3) Uani 1 1 d . . .
C7 C -0.2713(12) 0.0732(5) 0.1977(6) 0.016(2) Uani 1 1 d . . .
C8 C -0.3046(13) 0.0685(5) 0.1274(6) 0.019(3) Uani 1 1 d . . .
C9 C -0.2428(13) 0.0280(5) 0.0942(6) 0.021(3) Uani 1 1 d . . .
H9 H -0.2656 0.0248 0.0467 0.025 Uiso 1 1 calc R . .
C10 C -0.1487(17) -0.0077(6) 0.1288(8) 0.040(3) Uani 1 1 d . . .
C11 C -0.1187(13) -0.0025(5) 0.1985(6) 0.019(3) Uani 1 1 d . . .
H11 H -0.0562 -0.0269 0.2232 0.023 Uiso 1 1 calc R . .
C12 C -0.1782(13) 0.0376(5) 0.2328(5) 0.017(2) Uani 1 1 d . . .
C13 C -0.2328(13) 0.2574(5) 0.2875(7) 0.026(3) Uani 1 1 d . . .
C14 C -0.1268(15) 0.2647(6) 0.3425(8) 0.038(4) Uani 1 1 d . . .
C15 C -0.0368(17) 0.3094(9) 0.3430(12) 0.074(8) Uani 1 1 d . . .
H15 H 0.0392 0.3133 0.3787 0.089 Uiso 1 1 calc R . .
C16 C -0.0575(17) 0.3478(6) 0.2921(8) 0.040(3) Uani 1 1 d . . .
C17 C -0.167(2) 0.3392(7) 0.2405(10) 0.058(5) Uani 1 1 d . . .
H17 H -0.1836 0.3647 0.2056 0.069 Uiso 1 1 calc R . .
C18 C -0.2536(17) 0.2960(5) 0.2370(7) 0.036(4) Uani 1 1 d . . .
C19 C -0.5524(13) 0.0613(5) 0.2506(6) 0.022(3) Uani 1 1 d . . .
H19 H -0.4954 0.0340 0.2303 0.027 Uiso 1 1 calc R . .
C20 C -0.6911(14) 0.0687(5) 0.2039(7) 0.029(3) Uani 1 1 d . . .
H20A H -0.7534 0.0921 0.2253 0.043 Uiso 1 1 calc R . .
H20B H -0.7373 0.0344 0.1950 0.043 Uiso 1 1 calc R . .
H20C H -0.6718 0.0843 0.1613 0.043 Uiso 1 1 calc R . .
C21 C -0.5851(15) 0.0405(5) 0.3190(7) 0.029(3) Uani 1 1 d . . .
H21A H -0.4977 0.0396 0.3511 0.044 Uiso 1 1 calc R . .
H21B H -0.6244 0.0048 0.3132 0.044 Uiso 1 1 calc R . .
H21C H -0.6540 0.0637 0.3362 0.044 Uiso 1 1 calc R . .
C22 C -0.5132(14) 0.2445(5) 0.3435(7) 0.030(3) Uani 1 1 d . . .
H22 H -0.4474 0.2753 0.3490 0.037 Uiso 1 1 calc R . .
C23 C -0.6545(16) 0.2628(6) 0.3057(9) 0.042(4) Uani 1 1 d . . .
H23A H -0.6394 0.2778 0.2621 0.063 Uiso 1 1 calc R . .
H23B H -0.6955 0.2897 0.3324 0.063 Uiso 1 1 calc R . .
H23C H -0.7194 0.2328 0.2983 0.063 Uiso 1 1 calc R . .
C24 C -0.5334(17) 0.2244(6) 0.4142(8) 0.040(4) Uani 1 1 d . . .
H24A H -0.6193 0.2028 0.4110 0.060 Uiso 1 1 calc R . .
H24B H -0.5426 0.2544 0.4440 0.060 Uiso 1 1 calc R . .
H24C H -0.4513 0.2031 0.4325 0.060 Uiso 1 1 calc R . .
C25 C -0.4035(15) 0.1054(5) 0.0838(6) 0.029(3) Uani 1 1 d . . .
H25 H -0.4440 0.1306 0.1145 0.035 Uiso 1 1 calc R . .
C26 C -0.3272(17) 0.1374(5) 0.0361(7) 0.036(4) Uani 1 1 d . . .
H26A H -0.2565 0.1600 0.0621 0.053 Uiso 1 1 calc R . .
H26B H -0.3957 0.1593 0.0075 0.053 Uiso 1 1 calc R . .
H26C H -0.2800 0.1136 0.0077 0.053 Uiso 1 1 calc R . .
C27 C -0.5256(16) 0.0760(7) 0.0442(7) 0.042(4) Uani 1 1 d . . .
H27A H -0.4893 0.0520 0.0123 0.062 Uiso 1 1 calc R . .
H27B H -0.5911 0.1012 0.0195 0.062 Uiso 1 1 calc R . .
H27C H -0.5756 0.0557 0.0753 0.062 Uiso 1 1 calc R . .
C28 C -0.085(2) -0.0524(7) 0.0917(10) 0.056(4) Uani 1 1 d . . .
H28 H -0.1381 -0.0537 0.0450 0.068 Uiso 1 1 calc R . .
C29 C 0.0713(16) -0.0375(6) 0.0853(9) 0.042(4) Uani 1 1 d . . .
H29A H 0.1297 -0.0413 0.1292 0.063 Uiso 1 1 calc R . .
H29B H 0.0752 -0.0009 0.0700 0.063 Uiso 1 1 calc R . .
H29C H 0.1073 -0.0608 0.0525 0.063 Uiso 1 1 calc R . .
C30 C -0.0955(18) -0.1042(5) 0.1212(8) 0.041(4) Uani 1 1 d . . .
H30A H -0.0313 -0.1063 0.1638 0.062 Uiso 1 1 calc R . .
H30B H -0.0692 -0.1311 0.0900 0.062 Uiso 1 1 calc R . .
H30C H -0.1929 -0.1103 0.1298 0.062 Uiso 1 1 calc R . .
C31 C -0.1424(14) 0.0394(5) 0.3099(5) 0.022(3) Uani 1 1 d . . .
H31 H -0.1847 0.0720 0.3267 0.027 Uiso 1 1 calc R . .
C32 C 0.0175(15) 0.0403(6) 0.3325(7) 0.034(3) Uani 1 1 d . . .
H32A H 0.0360 0.0401 0.3819 0.051 Uiso 1 1 calc R . .
H32B H 0.0582 0.0721 0.3153 0.051 Uiso 1 1 calc R . .
H32C H 0.0609 0.0091 0.3149 0.051 Uiso 1 1 calc R . .
C33 C -0.2052(15) -0.0079(5) 0.3407(6) 0.029(3) Uani 1 1 d . . .
H33A H -0.1627 -0.0402 0.3255 0.044 Uiso 1 1 calc R . .
H33B H -0.3078 -0.0087 0.3267 0.044 Uiso 1 1 calc R . .
H33C H -0.1858 -0.0057 0.3900 0.044 Uiso 1 1 calc R . .
C34 C -0.1071(17) 0.2270(8) 0.4030(8) 0.055(5) Uani 1 1 d . . .
H34 H -0.1651 0.1946 0.3919 0.066 Uiso 1 1 calc R . .
C35 C 0.048(2) 0.2122(11) 0.4181(9) 0.085(8) Uani 1 1 d . . .
H35A H 0.1024 0.2423 0.4383 0.127 Uiso 1 1 calc R . .
H35B H 0.0834 0.2022 0.3761 0.127 Uiso 1 1 calc R . .
H35C H 0.0589 0.1824 0.4496 0.127 Uiso 1 1 calc R . .
C36 C -0.1563(18) 0.2548(9) 0.4638(9) 0.061(6) Uani 1 1 d . . .
H36A H -0.1500 0.2304 0.5019 0.091 Uiso 1 1 calc R . .
H36B H -0.2546 0.2665 0.4520 0.091 Uiso 1 1 calc R . .
H36C H -0.0957 0.2854 0.4762 0.091 Uiso 1 1 calc R . .
C37 C 0.026(2) 0.4003(7) 0.2858(10) 0.056(4) Uani 1 1 d . . .
H37 H -0.0405 0.4193 0.2508 0.068 Uiso 1 1 calc R . .
C38 C 0.1388(19) 0.3953(6) 0.2543(9) 0.046(4) Uani 1 1 d . . .
H38A H 0.1998 0.4263 0.2633 0.069 Uiso 1 1 calc R . .
H38B H 0.1087 0.3922 0.2056 0.069 Uiso 1 1 calc R . .
H38C H 0.1915 0.3636 0.2705 0.069 Uiso 1 1 calc R . .
C39 C 0.0127(17) 0.4324(5) 0.3454(7) 0.034(3) Uani 1 1 d . . .
H39A H 0.0242 0.4099 0.3856 0.051 Uiso 1 1 calc R . .
H39B H -0.0809 0.4490 0.3403 0.051 Uiso 1 1 calc R . .
H39C H 0.0862 0.4596 0.3501 0.051 Uiso 1 1 calc R . .
C40 C -0.372(2) 0.2921(6) 0.1777(8) 0.046(4) Uani 1 1 d . . .
H40 H -0.4253 0.2587 0.1821 0.055 Uiso 1 1 calc R . .
C41 C -0.314(3) 0.2914(7) 0.1115(9) 0.070(6) Uani 1 1 d . . .
H41A H -0.2653 0.3246 0.1056 0.105 Uiso 1 1 calc R . .
H41B H -0.3925 0.2870 0.0747 0.105 Uiso 1 1 calc R . .
H41C H -0.2477 0.2620 0.1109 0.105 Uiso 1 1 calc R . .
C42 C -0.475(2) 0.3398(7) 0.1809(11) 0.064(6) Uani 1 1 d . . .
H42A H -0.4211 0.3727 0.1841 0.096 Uiso 1 1 calc R . .
H42B H -0.5244 0.3361 0.2206 0.096 Uiso 1 1 calc R . .
H42C H -0.5448 0.3403 0.1401 0.096 Uiso 1 1 calc R . .
C91 C 0.293(2) 0.0879(8) 0.5034(10) 0.061(5) Uiso 1 1 d D . .
H91A H 0.2177 0.0891 0.5321 0.091 Uiso 1 1 calc R . .
H91B H 0.2770 0.0581 0.4722 0.091 Uiso 1 1 calc R . .
H91C H 0.2930 0.1208 0.4777 0.091 Uiso 1 1 calc R . .
C92 C 0.436(2) 0.0814(11) 0.5473(13) 0.096(8) Uiso 1 1 d D . .
H92A H 0.4332 0.0484 0.5736 0.115 Uiso 1 1 calc R . .
H92B H 0.4483 0.1109 0.5798 0.115 Uiso 1 1 calc R . .
C93 C 0.567(2) 0.0794(14) 0.5085(15) 0.121(10) Uiso 1 1 d D . .
H93A H 0.5723 0.1120 0.4819 0.145 Uiso 1 1 calc R . .
H93B H 0.5595 0.0490 0.4773 0.145 Uiso 1 1 calc R . .
C95 C 0.845(2) 0.0668(10) 0.5237(13) 0.089(7) Uiso 1 1 d D . .
H95A H 0.9336 0.0705 0.5556 0.106 Uiso 1 1 calc R . .
H95B H 0.8453 0.0327 0.4999 0.106 Uiso 1 1 calc R . .
C94 C 0.7022(17) 0.0740(8) 0.5619(10) 0.058(5) Uiso 1 1 d D . .
H94A H 0.6921 0.0430 0.5910 0.070 Uiso 1 1 calc R . .
H94B H 0.7126 0.1057 0.5908 0.070 Uiso 1 1 calc R . .
C96 C 0.823(6) 0.1118(19) 0.476(3) 0.26(3) Uiso 1 1 d D . .
H96A H 0.9011 0.1131 0.4488 0.386 Uiso 1 1 calc R . .
H96B H 0.8208 0.1447 0.5014 0.386 Uiso 1 1 calc R . .
H96C H 0.7334 0.1073 0.4464 0.386 Uiso 1 1 calc R . .

loop_
_atom_site_aniso_label
_atom_site_aniso_U_11
_atom_site_aniso_U_22
_atom_site_aniso_U_33
_atom_site_aniso_U_23
_atom_site_aniso_U_13
_atom_site_aniso_U_12
Co1 0.0379(11) 0.0313(11) 0.0353(11) -0.0009(9) 0.0162(8) -0.0020(9)
N1 0.022(6) 0.039(7) 0.016(5) 0.008(5) 0.002(4) -0.003(5)
N2 0.025(6) 0.031(6) 0.024(6) 0.000(5) 0.005(5) 0.000(5)
N3 0.051(8) 0.057(9) 0.028(7) -0.006(6) 0.012(6) 0.016(7)
N4 0.075(10) 0.031(7) 0.064(10) 0.001(7) 0.038(8) -0.024(7)
O1 0.038(6) 0.047(6) 0.023(5) 0.012(4) 0.005(4) -0.002(5)
O2 0.023(5) 0.031(5) 0.033(5) -0.011(4) 0.011(4) -0.004(4)
O3 0.088(10) 0.103(12) 0.038(7) -0.015(7) 0.024(7) 0.023(9)
O4 0.148(16) 0.056(9) 0.110(13) -0.002(9) 0.067(12) -0.014(10)
C1 0.018(6) 0.016(6) 0.015(6) -0.003(5) -0.001(5) -0.006(5)
C2 0.015(6) 0.017(6) 0.015(6) 0.000(5) 0.002(5) -0.003(5)
C3 0.023(6) 0.013(6) 0.016(6) -0.003(5) -0.002(5) 0.001(5)
C4 0.024(7) 0.021(6) 0.021(6) -0.009(5) 0.009(5) 0.001(5)
C5 0.015(6) 0.018(6) 0.034(7) -0.009(5) 0.000(5) 0.003(5)
C6 0.023(6) 0.009(6) 0.025(6) -0.003(5) -0.002(5) 0.001(5)
C7 0.015(6) 0.017(6) 0.013(6) 0.000(5) -0.004(4) 0.001(5)
C8 0.022(6) 0.020(6) 0.016(6) 0.004(5) 0.002(5) 0.002(5)
C9 0.025(7) 0.022(7) 0.016(6) -0.003(5) 0.005(5) 0.000(5)
C10 0.048(7) 0.036(6) 0.045(6) -0.019(5) 0.035(6) -0.019(5)
C11 0.020(6) 0.019(6) 0.018(6) 0.001(5) 0.002(5) -0.004(5)
C12 0.024(6) 0.017(6) 0.009(5) 0.000(4) -0.001(5) 0.000(5)
C13 0.021(7) 0.024(7) 0.034(7) -0.019(6) 0.008(6) -0.009(6)
C14 0.030(8) 0.035(8) 0.048(9) -0.027(7) 0.008(7) -0.018(7)
C15 0.027(9) 0.095(16) 0.104(17) -0.078(14) 0.021(10) -0.038(10)
C16 0.048(7) 0.036(6) 0.045(6) -0.019(5) 0.035(6) -0.019(5)
C17 0.070(12) 0.043(10) 0.070(12) -0.023(9) 0.046(11) -0.029(9)
C18 0.054(9) 0.017(7) 0.041(8) -0.003(6) 0.021(7) -0.011(7)
C19 0.024(7) 0.020(6) 0.023(6) -0.006(5) 0.005(5) -0.009(5)
C20 0.028(7) 0.025(7) 0.030(7) -0.008(6) -0.007(6) -0.004(6)
C21 0.034(8) 0.024(7) 0.032(8) 0.005(6) 0.011(6) -0.006(6)
C22 0.028(7) 0.025(7) 0.043(8) -0.020(6) 0.020(6) -0.009(6)
C23 0.043(9) 0.018(7) 0.068(11) -0.020(7) 0.021(8) 0.001(7)
C24 0.042(9) 0.033(8) 0.048(9) -0.018(7) 0.020(7) -0.004(7)
C25 0.041(8) 0.031(7) 0.015(6) 0.000(5) -0.001(6) 0.021(6)
C26 0.062(10) 0.020(7) 0.022(7) 0.006(6) -0.005(7) 0.010(7)
C27 0.038(9) 0.053(10) 0.029(8) -0.013(7) -0.014(7) 0.008(8)
C28 0.060(8) 0.054(8) 0.063(8) -0.031(7) 0.037(7) -0.025(7)
C29 0.035(8) 0.040(9) 0.057(10) -0.004(8) 0.025(8) 0.007(7)
C30 0.059(10) 0.022(7) 0.045(9) -0.004(7) 0.016(8) 0.014(7)
C31 0.037(7) 0.026(7) 0.002(5) 0.003(5) -0.003(5) 0.001(6)
C32 0.036(8) 0.044(9) 0.020(7) -0.009(6) -0.005(6) -0.004(7)
C33 0.042(8) 0.030(7) 0.017(6) 0.005(5) 0.010(6) 0.009(6)
C34 0.036(9) 0.094(15) 0.032(9) -0.039(9) -0.009(7) -0.006(9)
C35 0.051(12) 0.17(3) 0.028(9) -0.031(12) -0.015(8) 0.028(14)
C36 0.039(10) 0.102(16) 0.043(10) -0.038(10) 0.016(8) -0.009(10)
C37 0.060(8) 0.054(8) 0.063(8) -0.031(7) 0.037(7) -0.025(7)
C38 0.066(11) 0.020(7) 0.056(10) -0.008(7) 0.026(9) -0.018(8)
C39 0.052(9) 0.017(7) 0.036(8) -0.003(6) 0.013(7) -0.002(6)
C40 0.083(13) 0.021(8) 0.032(8) -0.001(6) 0.005(8) -0.011(8)
C41 0.125(19) 0.049(11) 0.039(10) 0.006(8) 0.020(11) 0.029(12)
C42 0.066(13) 0.032(9) 0.098(16) -0.011(10) 0.025(11) -0.013(9)

loop_
_atom_type_symbol
_atom_type_description
_atom_type_scat_dispersion_real
_atom_type_scat_dispersion_imag
_atom_type_scat_source
C C 0.0033 0.0016 'International Tables Vol C Tables 4.2.6.8 and 6.1.1.4'
H H 0.0000 0.0000 'International Tables Vol C Tables 4.2.6.8 and 6.1.1.4'
N N 0.0061 0.0033 'International Tables Vol C Tables 4.2.6.8 and 6.1.1.4'
O O 0.0106 0.0060 'International Tables Vol C Tables 4.2.6.8 and 6.1.1.4'
Co Co 0.3494 0.9721 'International Tables Vol C Tables 4.2.6.8 and 6.1.1.4'

loop_
_geom_angle_atom_site_label_1
_geom_angle_atom_site_label_2
_geom_angle_atom_site_label_3
_geom_angle
_geom_angle_site_symmetry_1
_geom_angle_site_symmetry_3
_geom_angle_publ_flag
N4 Co1 N3 110.0(7) . . ?
N4 Co1 O1 116.0(6) . . ?
N3 Co1 O1 116.1(6) . . ?
N4 Co1 O2 115.6(6) . . ?
N3 Co1 O2 116.5(6) . . ?
O1 Co1 O2 80.2(4) . . ?
N2 N1 O1 122.6(10) . . ?
N2 N1 C1 120.2(10) . . ?
O1 N1 C1 117.2(10) . . ?
N1 N2 O2 113.3(10) . . ?
O3 N3 Co1 164.7(15) . . ?
O4 N4 Co1 160.9(14) . . ?
N1 O1 Co1 109.9(7) . . ?
N2 O2 Co1 114.0(7) . . ?
C6 C1 C2 125.0(11) . . ?
C6 C1 N1 116.3(10) . . ?
C2 C1 N1 118.6(10) . . ?
C3 C2 C1 116.5(10) . . ?
C3 C2 C7 123.9(10) . . ?
C1 C2 C7 119.5(10) . . ?
C2 C3 C4 119.0(11) . . ?
C2 C3 C19 122.7(10) . . ?
C4 C3 C19 118.3(11) . . ?
C5 C4 C3 122.6(11) . . ?
C5 C4 H4 118.7 . . ?
C3 C4 H4 118.7 . . ?
C6 C5 C4 118.6(11) . . ?
C6 C5 C22 123.8(11) . . ?
C4 C5 C22 117.6(11) . . ?
C5 C6 C1 118.2(11) . . ?
C5 C6 C13 123.6(11) . . ?
C1 C6 C13 118.0(11) . . ?
C12 C7 C8 119.5(10) . . ?
C12 C7 C2 121.1(10) . . ?
C8 C7 C2 119.3(10) . . ?
C9 C8 C7 119.2(11) . . ?
C9 C8 C25 116.7(10) . . ?
C7 C8 C25 124.1(11) . . ?
C10 C9 C8 121.8(11) . . ?
C10 C9 H9 119.1 . . ?
C8 C9 H9 119.1 . . ?
C11 C10 C9 117.9(12) . . ?
C11 C10 C28 121.1(16) . . ?
C9 C10 C28 120.9(15) . . ?
C12 C11 C10 121.4(12) . . ?
C12 C11 H11 119.3 . . ?
C10 C11 H11 119.3 . . ?
C7 C12 C11 120.2(10) . . ?
C7 C12 C31 121.9(10) . . ?
C11 C12 C31 117.9(10) . . ?
C14 C13 C18 119.3(13) . . ?
C14 C13 C6 120.0(13) . . ?
C18 C13 C6 120.6(12) . . ?
C13 C14 C15 118.8(17) . . ?
C13 C14 C34 122.3(13) . . ?
C15 C14 C34 118.8(16) . . ?
C16 C15 C14 121.5(17) . . ?
C16 C15 H15 119.2 . . ?
C14 C15 H15 119.2 . . ?
C17 C16 C15 116.7(14) . . ?
C17 C16 C37 114.4(17) . . ?
C15 C16 C37 128.9(16) . . ?
C18 C17 C16 123.6(19) . . ?
C18 C17 H17 118.2 . . ?
C16 C17 H17 118.2 . . ?
C17 C18 C13 119.8(16) . . ?
C17 C18 C40 118.0(15) . . ?
C13 C18 C40 122.2(12) . . ?
C3 C19 C20 111.7(11) . . ?
C3 C19 C21 111.9(10) . . ?
C20 C19 C21 108.9(11) . . ?
C3 C19 H19 108.1 . . ?
C20 C19 H19 108.1 . . ?
C21 C19 H19 108.1 . . ?
C19 C20 H20A 109.5 . . ?
C19 C20 H20B 109.5 . . ?
H20A C20 H20B 109.5 . . ?
C19 C20 H20C 109.5 . . ?
H20A C20 H20C 109.5 . . ?
H20B C20 H20C 109.5 . . ?
C19 C21 H21A 109.5 . . ?
C19 C21 H21B 109.5 . . ?
H21A C21 H21B 109.5 . . ?
C19 C21 H21C 109.5 . . ?
H21A C21 H21C 109.5 . . ?
H21B C21 H21C 109.5 . . ?
C5 C22 C23 110.8(11) . . ?
C5 C22 C24 111.0(12) . . ?
C23 C22 C24 110.1(12) . . ?
C5 C22 H22 108.3 . . ?
C23 C22 H22 108.3 . . ?
C24 C22 H22 108.3 . . ?
C22 C23 H23A 109.5 . . ?
C22 C23 H23B 109.5 . . ?
H23A C23 H23B 109.5 . . ?
C22 C23 H23C 109.5 . . ?
H23A C23 H23C 109.5 . . ?
H23B C23 H23C 109.5 . . ?
C22 C24 H24A 109.5 . . ?
C22 C24 H24B 109.5 . . ?
H24A C24 H24B 109.5 . . ?
C22 C24 H24C 109.5 . . ?
H24A C24 H24C 109.5 . . ?
H24B C24 H24C 109.5 . . ?
C26 C25 C27 109.6(11) . . ?
C26 C25 C8 112.3(11) . . ?
C27 C25 C8 111.6(12) . . ?
C26 C25 H25 107.7 . . ?
C27 C25 H25 107.7 . . ?
C8 C25 H25 107.7 . . ?
C25 C26 H26A 109.5 . . ?
C25 C26 H26B 109.5 . . ?
H26A C26 H26B 109.5 . . ?
C25 C26 H26C 109.5 . . ?
H26A C26 H26C 109.5 . . ?
H26B C26 H26C 109.5 . . ?
C25 C27 H27A 109.5 . . ?
C25 C27 H27B 109.5 . . ?
H27A C27 H27B 109.5 . . ?
C25 C27 H27C 109.5 . . ?
H27A C27 H27C 109.5 . . ?
H27B C27 H27C 109.5 . . ?
C30 C28 C10 115.0(13) . . ?
C30 C28 C29 111.9(16) . . ?
C10 C28 C29 107.9(13) . . ?
C30 C28 H28 107.3 . . ?
C10 C28 H28 107.3 . . ?
C29 C28 H28 107.3 . . ?
C28 C29 H29A 109.5 . . ?
C28 C29 H29B 109.5 . . ?
H29A C29 H29B 109.5 . . ?
C28 C29 H29C 109.5 . . ?
H29A C29 H29C 109.5 . . ?
H29B C29 H29C 109.5 . . ?
C28 C30 H30A 109.5 . . ?
C28 C30 H30B 109.5 . . ?
H30A C30 H30B 109.5 . . ?
C28 C30 H30C 109.5 . . ?
H30A C30 H30C 109.5 . . ?
H30B C30 H30C 109.5 . . ?
C33 C31 C32 108.9(11) . . ?
C33 C31 C12 109.9(10) . . ?
C32 C31 C12 112.0(10) . . ?
C33 C31 H31 108.6 . . ?
C32 C31 H31 108.6 . . ?
C12 C31 H31 108.6 . . ?
C31 C32 H32A 109.5 . . ?
C31 C32 H32B 109.5 . . ?
H32A C32 H32B 109.5 . . ?
C31 C32 H32C 109.5 . . ?
H32A C32 H32C 109.5 . . ?
H32B C32 H32C 109.5 . . ?
C31 C33 H33A 109.5 . . ?
C31 C33 H33B 109.5 . . ?
H33A C33 H33B 109.5 . . ?
C31 C33 H33C 109.5 . . ?
H33A C33 H33C 109.5 . . ?
H33B C33 H33C 109.5 . . ?
C35 C34 C36 110.6(13) . . ?
C35 C34 C14 108.9(16) . . ?
C36 C34 C14 108.7(16) . . ?
C35 C34 H34 109.5 . . ?
C36 C34 H34 109.5 . . ?
C14 C34 H34 109.5 . . ?
C34 C35 H35A 109.5 . . ?
C34 C35 H35B 109.5 . . ?
H35A C35 H35B 109.5 . . ?
C34 C35 H35C 109.5 . . ?
H35A C35 H35C 109.5 . . ?
H35B C35 H35C 109.5 . . ?
C34 C36 H36A 109.5 . . ?
C34 C36 H36B 109.5 . . ?
H36A C36 H36B 109.5 . . ?
C34 C36 H36C 109.5 . . ?
H36A C36 H36C 109.5 . . ?
H36B C36 H36C 109.5 . . ?
C38 C37 C39 127.3(16) . . ?
C38 C37 C16 114.1(14) . . ?
C39 C37 C16 107.9(13) . . ?
C38 C37 H37 100.9 . . ?
C39 C37 H37 100.9 . . ?
C16 C37 H37 100.9 . . ?
C37 C38 H38A 109.5 . . ?
C37 C38 H38B 109.4 . . ?
H38A C38 H38B 109.5 . . ?
C37 C38 H38C 109.5 . . ?
H38A C38 H38C 109.5 . . ?
H38B C38 H38C 109.5 . . ?
C37 C39 H39A 109.5 . . ?
C37 C39 H39B 109.4 . . ?
H39A C39 H39B 109.5 . . ?
C37 C39 H39C 109.5 . . ?
H39A C39 H39C 109.5 . . ?
H39B C39 H39C 109.5 . . ?
C41 C40 C18 111.6(16) . . ?
C41 C40 C42 110.6(14) . . ?
C18 C40 C42 108.6(13) . . ?
C41 C40 H40 108.6 . . ?
C18 C40 H40 108.6 . . ?
C42 C40 H40 108.6 . . ?
C40 C41 H41A 109.5 . . ?
C40 C41 H41B 109.5 . . ?
H41A C41 H41B 109.5 . . ?
C40 C41 H41C 109.5 . . ?
H41A C41 H41C 109.5 . . ?
H41B C41 H41C 109.5 . . ?
C40 C42 H42A 109.5 . . ?
C40 C42 H42B 109.5 . . ?
H42A C42 H42B 109.5 . . ?
C40 C42 H42C 109.5 . . ?
H42A C42 H42C 109.5 . . ?
H42B C42 H42C 109.5 . . ?
C92 C91 H91A 109.5 . . ?
C92 C91 H91B 109.5 . . ?
H91A C91 H91B 109.5 . . ?
C92 C91 H91C 109.5 . . ?
H91A C91 H91C 109.5 . . ?
H91B C91 H91C 109.5 . . ?
C91 C92 C93 115(2) . . ?
C91 C92 H92A 108.4 . . ?
C93 C92 H92A 108.4 . . ?
C91 C92 H92B 108.4 . . ?
C93 C92 H92B 108.4 . . ?
H92A C92 H92B 107.5 . . ?
C92 C93 C94 108(2) . . ?
C92 C93 H93A 110.2 . . ?
C94 C93 H93A 110.2 . . ?
C92 C93 H93B 110.1 . . ?
C94 C93 H93B 110.2 . . ?
H93A C93 H93B 108.5 . . ?
C96 C95 C94 99(3) . . ?
C96 C95 H95A 111.9 . . ?
C94 C95 H95A 111.9 . . ?
C96 C95 H95B 111.9 . . ?
C94 C95 H95B 111.9 . . ?
H95A C95 H95B 109.6 . . ?
C93 C94 C95 110.3(18) . . ?
C93 C94 H94A 109.6 . . ?
C95 C94 H94A 109.6 . . ?
C93 C94 H94B 109.6 . . ?
C95 C94 H94B 109.6 . . ?
H94A C94 H94B 108.1 . . ?
C95 C96 H96A 109.5 . . ?
C95 C96 H96B 109.5 . . ?
H96A C96 H96B 109.5 . . ?
C95 C96 H96C 109.5 . . ?
H96A C96 H96C 109.5 . . ?
H96B C96 H96C 109.5 . . ?

loop_
_geom_bond_atom_site_label_1
_geom_bond_atom_site_label_2
_geom_bond_distance
_geom_bond_site_symmetry_2
_geom_bond_publ_flag
Co1 N4 1.614(13) . ?
Co1 N3 1.633(12) . ?
Co1 O1 1.927(10) . ?
Co1 O2 1.964(10) . ?
N1 N2 1.262(15) . ?
N1 O1 1.336(13) . ?
N1 C1 1.431(15) . ?
N2 O2 1.319(13) . ?
N3 O3 1.178(16) . ?
N4 O4 1.174(18) . ?
C1 C6 1.393(16) . ?
C1 C2 1.424(16) . ?
C2 C3 1.381(16) . ?
C2 C7 1.510(16) . ?
C3 C4 1.425(16) . ?
C3 C19 1.489(16) . ?
C4 C5 1.418(17) . ?
C4 H4 0.9500 . ?
C5 C6 1.372(17) . ?
C5 C22 1.518(16) . ?
C6 C13 1.507(16) . ?
C7 C12 1.389(16) . ?
C7 C8 1.404(16) . ?
C8 C9 1.396(17) . ?
C8 C25 1.519(17) . ?
C9 C10 1.39(2) . ?
C9 H9 0.9500 . ?
C10 C11 1.392(19) . ?
C10 C28 1.53(2) . ?
C11 C12 1.390(16) . ?
C11 H11 0.9500 . ?
C12 C31 1.535(15) . ?
C13 C14 1.40(2) . ?
C13 C18 1.40(2) . ?
C14 C15 1.42(2) . ?
C14 C34 1.54(3) . ?
C15 C16 1.41(3) . ?
C15 H15 0.9500 . ?
C16 C17 1.38(3) . ?
C16 C37 1.57(2) . ?
C17 C18 1.37(2) . ?
C17 H17 0.9500 . ?
C18 C40 1.52(2) . ?
C19 C20 1.523(18) . ?
C19 C21 1.539(17) . ?
C19 H19 1.0000 . ?
C20 H20A 0.9800 . ?
C20 H20B 0.9800 . ?
C20 H20C 0.9800 . ?
C21 H21A 0.9800 . ?
C21 H21B 0.9800 . ?
C21 H21C 0.9800 . ?
C22 C23 1.53(2) . ?
C22 C24 1.54(2) . ?
C22 H22 1.0000 . ?
C23 H23A 0.9800 . ?
C23 H23B 0.9800 . ?
C23 H23C 0.9800 . ?
C24 H24A 0.9800 . ?
C24 H24B 0.9800 . ?
C24 H24C 0.9800 . ?
C25 C26 1.51(2) . ?
C25 C27 1.51(2) . ?
C25 H25 1.0000 . ?
C26 H26A 0.9800 . ?
C26 H26B 0.9800 . ?
C26 H26C 0.9800 . ?
C27 H27A 0.9800 . ?
C27 H27B 0.9800 . ?
C27 H27C 0.9800 . ?
C28 C30 1.45(2) . ?
C28 C29 1.56(2) . ?
C28 H28 1.0000 . ?
C29 H29A 0.9800 . ?
C29 H29B 0.9800 . ?
C29 H29C 0.9800 . ?
C30 H30A 0.9800 . ?
C30 H30B 0.9800 . ?
C30 H30C 0.9800 . ?
C31 C33 1.512(18) . ?
C31 C32 1.530(19) . ?
C31 H31 1.0000 . ?
C32 H32A 0.9800 . ?
C32 H32B 0.9800 . ?
C32 H32C 0.9800 . ?
C33 H33A 0.9800 . ?
C33 H33B 0.9800 . ?
C33 H33C 0.9800 . ?
C34 C35 1.52(2) . ?
C34 C36 1.53(2) . ?
C34 H34 1.0000 . ?
C35 H35A 0.9800 . ?
C35 H35B 0.9800 . ?
C35 H35C 0.9800 . ?
C36 H36A 0.9800 . ?
C36 H36B 0.9800 . ?
C36 H36C 0.9800 . ?
C37 C38 1.33(2) . ?
C37 C39 1.46(2) . ?
C37 H37 1.0000 . ?
C38 H38A 0.9800 . ?
C38 H38B 0.9800 . ?
C38 H38C 0.9800 . ?
C39 H39A 0.9800 . ?
C39 H39B 0.9800 . ?
C39 H39C 0.9800 . ?
C40 C41 1.50(2) . ?
C40 C42 1.57(2) . ?
C40 H40 1.0000 . ?
C41 H41A 0.9800 . ?
C41 H41B 0.9800 . ?
C41 H41C 0.9800 . ?
C42 H42A 0.9800 . ?
C42 H42B 0.9800 . ?
C42 H42C 0.9800 . ?
C91 C92 1.52(3) . ?
C91 H91A 0.9800 . ?
C91 H91B 0.9800 . ?
C91 H91C 0.9800 . ?
C92 C93 1.56(2) . ?
C92 H92A 0.9900 . ?
C92 H92B 0.9900 . ?
C93 C94 1.56(2) . ?
C93 H93A 0.9900 . ?
C93 H93B 0.9900 . ?
C95 C96 1.48(3) . ?
C95 C94 1.66(2) . ?
C95 H95A 0.9900 . ?
C95 H95B 0.9900 . ?
C94 H94A 0.9900 . ?
C94 H94B 0.9900 . ?
C96 H96A 0.9800 . ?
C96 H96B 0.9800 . ?
C96 H96C 0.9800 . ?
